data_2012187
loop_
_publ_author_name
'Dean, Philip A. W.'
'Dance, Ian G.'
'Craig, Donald C.'
'Scudder, Marcia L.'

_publ_section_title
;
 Bis(tetraphenylphosphonium)
 tris(oxalato-<i>O</i>,<i>O</i>')germanate(IV)
;
_journal_issue 9
_journal_name_full 'Acta Crystallographica Section C'
_journal_page_first 1030
_journal_page_last 1031
_journal_paper_doi 10.1107/S0108270101009258
_journal_volume 57
_journal_year 2001
_chemical_formula_moiety '2C24 H20 P + , C6 O12 Ge 2-'
_chemical_formula_structural '(C24 H20 P)2 [Ge (C2 O4)3]'
_chemical_formula_sum 'C54 H40 Ge O12 P2'
_chemical_formula_weight 1015.4
_chemical_name_systematic
;
Bis(tetraphenylphosphonium) (trioxalato-O,O')germanate(IV)
;
_space_group_IT_number 15
_symmetry_cell_setting monoclinic
_symmetry_space_group_name_Hall '-C 2yc'
_symmetry_space_group_name_H-M 'C 1 2/c 1'
_atom_type_scat_source 'International Tables for X-ray Crystallography, Vol. IV'
_cell_angle_alpha 90
_cell_angle_beta 104.340(10)
_cell_angle_gamma 90
_cell_formula_units_Z 4
_cell_length_a 22.759(5)
_cell_length_b 13.618(2)
_cell_length_c 15.813(3)
_cell_measurement_reflns_used 10
_cell_measurement_temperature 294
_cell_measurement_theta_max 27
_cell_measurement_theta_min 25
_cell_volume 4748.3(16)
_computing_cell_refinement 'CAD-4 Operations Manual'
_computing_data_collection 'CAD-4 Operations Manual (Enraf-Nonius, 1977)'
_computing_data_reduction 'local programs'
_computing_molecular_graphics 'ORTEPII (Johnson, 1976)'
_computing_publication_material 'local programs'
_computing_structure_refinement 'RAELS (Rae, 1989)'
_computing_structure_solution 'SIR92 (Altomare et al., 1994)'
_diffrn_measurement_device_type 'Nonius CAD-4'
_diffrn_measurement_method \w/2\q
_diffrn_radiation_type 'Cu K\a'
_diffrn_radiation_wavelength 1.5418
_diffrn_reflns_av_R_equivalents .017
_diffrn_reflns_limit_h_max 27
_diffrn_reflns_limit_h_min -27
_diffrn_reflns_limit_k_max 0
_diffrn_reflns_limit_k_min -16
_diffrn_reflns_limit_l_max 19
_diffrn_reflns_limit_l_min 0
_diffrn_reflns_number 4616
_diffrn_reflns_theta_max 70
_diffrn_standards_decay_% 0
_diffrn_standards_interval_time 30min
_diffrn_standards_number 1
_exptl_absorpt_coefficient_mu 2.044
_exptl_absorpt_correction_T_max .90
_exptl_absorpt_correction_T_min .64
_exptl_absorpt_correction_type analytical
_exptl_absorpt_process_details '(de Meulenaer & Tompa, 1965)'
_exptl_crystal_colour colourless
_exptl_crystal_density_diffrn 1.42
_exptl_crystal_density_method 'not measured'
_exptl_crystal_description plate
_exptl_crystal_F_000 2088.0
_exptl_crystal_size_max .15
_exptl_crystal_size_mid .13
_exptl_crystal_size_min .06
_refine_diff_density_max .38
_refine_diff_density_min -.40
_refine_ls_extinction_method none
_refine_ls_goodness_of_fit_ref 1.78
_refine_ls_hydrogen_treatment noref
_refine_ls_number_parameters 174
_refine_ls_number_reflns 3646
_refine_ls_R_factor_gt .034
_refine_ls_shift/su_max .013
_refine_ls_structure_factor_coef F
_refine_ls_weighting_details 'w = 1/[\s^2^(F) + 0.0016F^2^]'
_refine_ls_weighting_scheme calc
_refine_ls_wR_factor_ref .050
_reflns_number_gt 3646
_reflns_number_total 4439
_reflns_threshold_expression I>3\s(I)
_cod_data_source_file da1190.cif
_cod_data_source_block I
_cod_original_cell_volume 4748(2)
_cod_original_sg_symbol_H-M 'C 2/c'
_cod_database_code 2012187
_cod_database_fobs_code 2012187

loop_
_symmetry_equiv_pos_site_id
_symmetry_equiv_pos_as_xyz
1 x,y,z
2 x,-y,1/2+z
3 -x,-y,-z
4 -x,y,1/2-z
5 1/2+x,1/2+y,z
6 1/2+x,1/2-y,1/2+z
7 1/2-x,1/2-y,-z
8 1/2-x,1/2+y,1/2-z

loop_
_atom_site_label
_atom_site_fract_x
_atom_site_fract_y
_atom_site_fract_z
_atom_site_U_iso_or_equiv
_atom_site_adp_type
_atom_site_type_symbol
Ge .50000000 .67883(3) .25000000 .03900(10) Uani Ge
O1Ox1 .36750(10) .5235(2) .2879(2) .0875(7) Uani O
O2Ox1 .45970(10) .58790(10) .30330(10) .0542(4) Uani O
O3Ox1 .33650(10) .6153(2) .1224(2) .0941(8) Uani O
O4Ox1 .43070(10) .67500(10) .15690(10) .0532(4) Uani O
C1Ox1 .40270(10) .5720(2) .2605(2) .0553(6) Uani C
C2Ox1 .38600(10) .6225(2) .1720(2) .0570(6) Uani C
O1Ox2 .52170(10) .9419(2) .1738(2) .1080(10) Uani O
O2Ox2 .52930(10) .77990(10) .19060(10) .0531(4) Uani O
COx2 .51410(10) .8670(2) .2114(2) .0637(8) Uani C
P .33870(10) .21990(10) .18270(10) .0404(2) Uani P
C1 .38360(10) .27810(10) .11930(10) .0427(5) Uani C
C2 .42760(10) .34660(10) .15730(10) .0545(5) Uani C
C3 .45790(10) .39890(10) .10590(10) .0652(6) Uani C
C4 .44440(10) .3831(2) .01690(10) .0656(7) Uani C
C5 .40080(10) .3153(2) -.02130(10) .0687(8) Uani C
C6 .37030(10) .26260(10) .02960(10) .0566(6) Uani C
C7 .32010(10) .09880(10) .13820(10) .0471(6) Uani C
C8 .36650(10) .03840(10) .12540(10) .0600(6) Uani C
C9 .35310(10) -.05450(10) .09000(10) .0774(9) Uani C
C10 .29390(10) -.08720(10) .06740(10) .0817(9) Uani C
C11 .24760(10) -.0277(2) .07990(10) .0775(7) Uani C
C12 .26050(10) .06530(10) .11530(10) .0604(6) Uani C
C13 .37940(10) .21670(10) .29500(10) .0426(6) Uani C
C14 .42320(10) .14510(10) .32560(10) .0566(6) Uani C
C15 .45500(10) .14480(10) .41260(10) .0644(8) Uani C
C16 .44340(10) .21550(10) .46890(10) .0611(8) Uani C
C17 .40010(10) .2867(2) .43900(10) .0712(9) Uani C
C18 .36800(10) .28760(10) .35220(10) .0607(7) Uani C
C19 .27220(10) .29230(10) .17700(10) .0453(5) Uani C
C20 .22920(10) .26180(10) .22030(10) .0547(4) Uani C
C21 .17920(10) .3203(2) .21940(10) .0675(5) Uani C
C22 .17210(10) .40880(10) .17560(10) .0711(6) Uani C
C23 .21460(10) .43960(10) .13240(10) .0675(7) Uani C
C24 .26470(10) .38160(10) .13290(10) .0547(5) Uani C
HC2 .4374 .3581 .2218 .069 Uani H
HC3 .4895 .4481 .1332 .087 Uani H
HC4 .4663 .4210 -.0200 .079 Uani H
HC5 .3913 .3042 -.0858 .093 Uani H
HC6 .3387 .2135 .0018 .072 Uani H
HC8 .4094 .0620 .1418 .069 Uani H
HC9 .3864 -.0979 .0808 .100 Uani H
HC10 .2844 -.1542 .0419 .102 Uani H
HC11 .2048 -.0518 .0634 .100 Uani H
HC12 .2270 .1083 .1243 .070 Uani H
HC14 .4317 .0939 .2849 .079 Uani H
HC15 .4865 .0934 .4345 .090 Uani H
HC16 .4664 .2150 .5315 .072 Uani H
HC17 .3918 .3377 .4801 .104 Uani H
HC18 .3366 .3393 .3307 .084 Uani H
HC20 .2343 .1977 .2522 .061 Uani H
HC21 .1483 .2984 .2506 .083 Uani H
HC22 .1360 .4508 .1751 .086 Uani H
HC23 .2092 .5038 .1007 .083 Uani H
HC24 .2955 .4040 .1015 .061 Uani H

loop_
_atom_site_aniso_label
_atom_site_aniso_U_11
_atom_site_aniso_U_22
_atom_site_aniso_U_33
_atom_site_aniso_U_12
_atom_site_aniso_U_13
_atom_site_aniso_U_23
_atom_site_aniso_type_symbol
Ge .0409(2) .0421(2) .0328(2) .0000000 .00660(10) .0000000 Ge
O1Ox1 .089(2) .086(2) .098(2) -.0300(10) .0420(10) .0070(10) O
O2Ox1 .0580(10) .0540(10) .0530(10) .0044(8) .0178(8) .0165(8) O
O3Ox1 .0570(10) .128(2) .084(2) -.0340(10) -.0070(10) .004(2) O
O4Ox1 .0479(9) .0660(10) .0402(9) -.0165(8) .0001(7) .0046(8) O
C1Ox1 .0600(10) .0470(10) .064(2) -.0080(10) .0250(10) -.0030(10) C
C2Ox1 .0520(10) .062(2) .055(2) -.0110(10) .0080(10) -.0060(10) C
O1Ox2 .089(2) .0610(10) .169(3) -.0140(10) .021(2) .043(2) O
O2Ox2 .0494(9) .0540(10) .0540(10) -.0112(7) .0105(8) .0070(8) O
COx2 .0410(10) .0510(10) .089(2) -.0090(10) -.0040(10) .011(2) C
P .0379(3) .0484(3) .0340(3) -.0029(2) .0075(2) -.0019(2) P
C1 .0387(7) .0481(8) .0398(7) -.0036(7) .0066(6) -.0047(6) C
C2 .0534(8) .0621(9) .0496(6) -.0189(7) .0157(6) -.0129(6) C
C3 .0700(10) .0690(10) .0622(9) -.0274(8) .0274(9) -.0146(8) C
C4 .0690(10) .0740(10) .0580(8) -.0200(10) .0243(8) -.0022(8) C
C5 .0680(10) .0940(10) .0453(6) -.0253(9) .0157(7) -.0018(7) C
C6 .0534(9) .0760(10) .0397(7) -.0178(7) .0098(6) -.0061(6) C
C7 .0509(9) .0527(7) .0380(10) -.0080(5) .0106(7) -.0027(6) C
C8 .0677(8) .0581(7) .0540(10) .0024(7) .0152(8) -.0085(7) C
C9 .1050(10) .0590(7) .0670(10) .0035(8) .0180(10) -.0137(7) C
C10 .120(2) .0580(7) .0620(10) -.0186(7) .0130(10) -.0125(8) C
C11 .0910(10) .0695(9) .0670(10) -.0329(9) .0100(10) -.0126(9) C
C12 .0587(8) .0653(8) .0550(10) -.0212(6) .0105(8) -.0080(7) C
C13 .0453(8) .0458(8) .0376(6) -.0002(7) .0119(5) .0003(5) C
C14 .0637(9) .0540(8) .0457(6) .0108(7) .0016(6) -.0007(5) C
C15 .0730(10) .0620(10) .0480(7) .0072(8) -.0035(7) .0030(6) C
C16 .0680(10) .0710(10) .0400(6) -.0042(9) .0046(6) .0020(5) C
C17 .0800(10) .0880(10) .0410(6) .0148(9) .0058(6) -.0127(6) C
C18 .0670(10) .0710(10) .0410(6) .0155(7) .0079(6) -.0108(6) C
C19 .0412(6) .0538(8) .0400(10) -.0040(5) .0082(6) -.0030(7) C
C20 .0439(6) .0672(8) .0560(10) -.0051(6) .0175(7) -.0052(6) C
C21 .0466(6) .0850(10) .0740(10) .0009(7) .0199(7) -.0130(9) C
C22 .0521(7) .0820(10) .075(2) .0123(8) .0083(8) -.0150(10) C
C23 .0626(9) .0677(8) .0670(10) .0141(8) .0066(8) -.0013(7) C
C24 .0545(7) .0566(8) .0510(10) .0037(6) .0089(6) .0025(7) C

loop_
_geom_angle_atom_site_label_1
_geom_angle_atom_site_label_2
_geom_angle_atom_site_label_3
_geom_angle_site_symmetry_1
_geom_angle_site_symmetry_2
_geom_angle_site_symmetry_3
_geom_angle
_geom_angle_publ_flag
O2Ox1 Ge O4Ox1 1_555 1_555 1_555 85.60(10) no
O2Ox1 Ge O2Ox2 1_555 1_555 1_555 171.30(10) no
O2Ox1 Ge O2Ox1 1_555 1_555 4_655 96.70(10) no
O2Ox1 Ge O4Ox1 1_555 1_555 4_655 92.30(10) no
O2Ox1 Ge O2Ox2 1_555 1_555 4_655 89.20(10) no
O4Ox1 Ge O2Ox2 1_555 1_555 1_555 87.80(10) no
O4Ox1 Ge O2Ox1 1_555 1_555 4_655 92.30(10) no
O4Ox1 Ge O4Ox1 1_555 1_555 4_655 176.80(10) no
O4Ox1 Ge O2Ox2 1_555 1_555 4_655 94.50(10) no
O2Ox2 Ge O2Ox2 1_555 1_555 4_655 85.80(10) no
Ge O2Ox1 C1Ox1 1_555 1_555 1_555 114.1(2) no
Ge O4Ox1 C2Ox1 1_555 1_555 1_555 114.3(2) no
O1Ox1 C1Ox1 O2Ox1 1_555 1_555 1_555 124.2(3) no
O1Ox1 C1Ox1 C2Ox1 1_555 1_555 1_555 123.0(3) no
O2Ox1 C1Ox1 C2Ox1 1_555 1_555 1_555 112.8(2) no
O3Ox1 C2Ox1 O4Ox1 1_555 1_555 1_555 124.6(3) no
O3Ox1 C2Ox1 C1Ox1 1_555 1_555 1_555 122.8(3) no
O4Ox1 C2Ox1 C1Ox1 1_555 1_555 1_555 112.7(2) no
Ge O2Ox2 COx2 1_555 1_555 1_555 113.2(2) no
O1Ox2 COx2 O2Ox2 1_555 1_555 1_555 124.3(3) no
O1Ox2 COx2 COx2 1_555 1_555 4_655 122.4(2) no
O2Ox2 COx2 COx2 1_555 1_555 4_655 113.3(2) no
C1 P C7 1_555 1_555 1_555 107.40(10) no
C1 P C13 1_555 1_555 1_555 109.90(10) no
C1 P C19 1_555 1_555 1_555 108.80(10) no
C7 P C13 1_555 1_555 1_555 112.30(10) no
C7 P C19 1_555 1_555 1_555 111.70(10) no
C13 P C19 1_555 1_555 1_555 106.70(10) no
P C1 C2 1_555 1_555 1_555 120.40(10) no
P C1 C6 1_555 1_555 1_555 119.70(10) no
C2 C1 C6 1_555 1_555 1_555 119.60(10) no
C1 C2 C3 1_555 1_555 1_555 120.00(10) no
C2 C3 C4 1_555 1_555 1_555 120.10(10) no
C3 C4 C5 1_555 1_555 1_555 120.30(10) no
C4 C5 C6 1_555 1_555 1_555 120.10(10) no
C1 C6 C5 1_555 1_555 1_555 120.00(10) no
P C7 C8 1_555 1_555 1_555 119.00(10) no
P C7 C12 1_555 1_555 1_555 121.50(10) no
P C13 C14 1_555 1_555 1_555 120.80(10) no
P C13 C18 1_555 1_555 1_555 119.60(10) no
P C19 C20 1_555 1_555 1_555 120.10(10) no
P C19 C24 1_555 1_555 1_555 120.30(10) no

loop_
_geom_bond_atom_site_label_1
_geom_bond_atom_site_label_2
_geom_bond_site_symmetry_1
_geom_bond_site_symmetry_2
_geom_bond_distance
_geom_bond_publ_flag
Ge O2Ox1 1_555 1_555 1.862(2) no
Ge O4Ox1 1_555 1_555 1.873(2) no
Ge O2Ox2 1_555 1_555 1.879(2) no
O1Ox1 C1Ox1 1_555 1_555 1.200(3) no
O2Ox1 C1Ox1 1_555 1_555 1.323(3) no
O3Ox1 C2Ox1 1_555 1_555 1.207(3) no
O4Ox1 C2Ox1 1_555 1_555 1.312(3) no
C1Ox1 C2Ox1 1_555 1_555 1.520(4) no
O1Ox2 COx2 1_555 1_555 1.214(3) no
O2Ox2 COx2 1_555 1_555 1.300(3) no
COx2 COx2 1_555 4_655 1.514(6) no
P C1 1_555 1_555 1.784(2) no
P C7 1_555 1_555 1.802(2) no
P C13 1_555 1_555 1.789(2) no
P C19 1_555 1_555 1.789(2) no
C1 C2 1_555 1_555 1.3920(10) no
C1 C6 1_555 1_555 1.3920(10) no
C2 C3 1_555 1_555 1.3860(10) no
C3 C4 1_555 1_555 1.3800(10) no
C4 C5 1_555 1_555 1.3800(10) no
C5 C6 1_555 1_555 1.3860(10) no
